data_1567129
loop_
_publ_author_name
'Jir\'at, Jan'
'Babor, Martin'
'Ridvan, Lud\<ek'
'Sko\<repov\'a, Eli\<ska'
'Du\<sek, Michal'
'\<So\'o\<s, Miroslav'

_publ_section_title
;
 Structure--property relations of a unique and systematic dataset of 19
 isostructural multicomponent apremilast forms
;
_journal_coeditor_code ED5027
_journal_issue 4
_journal_name_full IUCrJ
_journal_page_first
;
;
_journal_paper_doi 10.1107/S2052252522005577
_journal_volume 9
_journal_year 2022
_chemical_absolute_configuration ad
_chemical_formula_moiety '2(C22 H24 N2 O7 S), C7 H5 O3 '
_chemical_formula_sum 'C51 H53 N4 O17 S2'
_chemical_formula_weight 1058.13
_space_group_IT_number 92
_space_group_name_Hall 'P 4abw 2nw'
_space_group_name_H-M_alt 'P 41 21 2'
_symmetry_cell_setting tetragonal
_symmetry_space_group_name_H-M 'P 41 21 2'
_atom_sites_solution_hydrogens difmap
_atom_sites_solution_primary direct
_cell_angle_alpha 90
_cell_angle_beta 90
_cell_angle_gamma 90
_cell_formula_units_Z 4
_cell_length_a 12.91330(10)
_cell_length_b 12.91330(10)
_cell_length_c 29.34180(10)
_cell_measurement_reflns_used 72094
_cell_measurement_temperature 120
_cell_measurement_theta_max 68
_cell_measurement_theta_min 3
_cell_volume 4892.84(6)
_computing_cell_refinement 'CrysAlisPro, (Agilent, 2011)'
_computing_data_collection 'SuperNova, (Oxford Diffraction, 2010)'
_computing_data_reduction 'CrysAlisPro, (Agilent, 2011)'
_computing_molecular_graphics 'CAMERON (Watkin et al., 1996)'
_computing_publication_material 'CRYSTALS (Betteridge et al., 2003)'
_computing_structure_refinement 'CRYSTALS (Betteridge et al., 2003)'
_computing_structure_solution 'SIR92 (Altomare et al., 1994)'
_diffrn_ambient_temperature 120
_diffrn_measured_fraction_theta_full 0.998
_diffrn_measured_fraction_theta_max 0.998
_diffrn_measurement_device Area
_diffrn_measurement_device_type 'Oxford Diffraction SuperNova'
_diffrn_measurement_method \w
_diffrn_radiation_monochromator graphite
_diffrn_radiation_type 'Cu K\a'
_diffrn_radiation_wavelength 1.54180
_diffrn_reflns_av_R_equivalents 0.027
_diffrn_reflns_limit_h_max 15
_diffrn_reflns_limit_h_min -15
_diffrn_reflns_limit_k_max 15
_diffrn_reflns_limit_k_min -15
_diffrn_reflns_limit_l_max 34
_diffrn_reflns_limit_l_min -35
_diffrn_reflns_number 93647
_diffrn_reflns_theta_full 67.621
_diffrn_reflns_theta_max 67.621
_diffrn_reflns_theta_min 3.740
_diffrn_standards_number 0
_exptl_absorpt_coefficient_mu 1.669
_exptl_absorpt_correction_T_max 0.55
_exptl_absorpt_correction_T_min 0.39
_exptl_absorpt_correction_type multi-scan
_exptl_absorpt_process_details 'CrysAlisPro, (Agilent, 2011)'
_exptl_crystal_colour colorless
_exptl_crystal_density_diffrn 1.436
_exptl_crystal_density_method 'not measured'
_exptl_crystal_description block
_exptl_crystal_F_000 2220
_exptl_crystal_size_max 0.676
_exptl_crystal_size_mid 0.387
_exptl_crystal_size_min 0.363
_refine_diff_density_max 0.44
_refine_diff_density_min -0.40
_refine_ls_abs_structure_details 'Flack (1983), 1814 Friedel-pairs'
_refine_ls_abs_structure_Flack 0.028(15)
_refine_ls_extinction_coef 63(8)
_refine_ls_extinction_method 'Larson (1970), Equation 22'
_refine_ls_goodness_of_fit_ref 1.0911
_refine_ls_hydrogen_treatment constr
_refine_ls_matrix_type full
_refine_ls_number_parameters 354
_refine_ls_number_reflns 4419
_refine_ls_number_restraints 1
_refine_ls_R_factor_all 0.0302
_refine_ls_R_factor_gt 0.0301
_refine_ls_shift/su_max 0.0005920
_refine_ls_shift/su_mean 0.0000519
_refine_ls_structure_factor_coef Fsqd
_refine_ls_weighting_details
;
 Method= Modified Sheldrick 
 w=1/[\s^2^(F^2^) + ( 0.03P)^2^ + 2.76P] 
 ,where P=(max(Fo^2^,0) + 2Fc^2^)/3 
;
_refine_ls_weighting_scheme calc
_refine_ls_wR_factor_all 0.0755
_refine_ls_wR_factor_gt 0.0754
_refine_ls_wR_factor_ref 0.0755
_reflns_limit_h_max 10
_reflns_limit_h_min -10
_reflns_limit_k_max 15
_reflns_limit_k_min 0
_reflns_limit_l_max 35
_reflns_limit_l_min 0
_reflns_number_gt 4398
_reflns_number_total 4419
_reflns_threshold_expression I>2.0\s(I)
_oxford_diffrn_Wilson_B_factor 1.98
_oxford_diffrn_Wilson_scale 0.07
_oxford_refine_ls_r_factor_ref 0.0302
_oxford_refine_ls_scale 3.15(3)
_oxford_reflns_number_all 4419
_oxford_reflns_threshold_expression_ref I>-3.0\s(I)
_cod_data_source_file ed5027.cif
_cod_data_source_block apremilastsalycilic
_cod_original_cell_volume 4892.84(8)
_cod_original_sg_symbol_H-M 'P 41 21 2 '
_cod_database_code 1567129

loop_
_symmetry_equiv_pos_as_xyz
x,y,z
-y+1/2,x+1/2,z+1/4
-x,-y,z+1/2
y+1/2,-x+1/2,z+3/4
-x+1/2,y+1/2,-z+1/4
y,x,-z
x+1/2,-y+1/2,-z+3/4
-y,-x,-z+1/2

loop_
_atom_site_label
_atom_site_type_symbol
_atom_site_fract_x
_atom_site_fract_y
_atom_site_fract_z
_atom_site_U_iso_or_equiv
_atom_site_occupancy
_atom_site_adp_type
_atom_site_refinement_flags_posn
_atom_site_refinement_flags_adp
_atom_site_refinement_flags_occupancy
_atom_site_disorder_assembly
_atom_site_disorder_group
_atom_site_attached_hydrogens
S1 S 0.59471(4) 0.83550(4) 0.465138(15) 0.0242 1.0000 Uani . . . . . .
O2 O 0.55171(11) 0.92326(11) 0.44146(5) 0.0340 1.0000 Uani . . . . . .
O3 O 0.68726(11) 0.78879(11) 0.44645(5) 0.0310 1.0000 Uani . . . . . .
C4 C 0.62007(18) 0.87021(18) 0.52192(7) 0.0389 1.0000 Uani . . . . . .
C5 C 0.49789(14) 0.73890(14) 0.47098(6) 0.0224 1.0000 Uani . . . . . .
C6 C 0.45306(14) 0.70281(14) 0.42521(6) 0.0213 1.0000 Uani . . . . . .
N7 N 0.53400(12) 0.65588(12) 0.39636(5) 0.0207 1.0000 Uani . . . . . .
C8 C 0.56265(14) 0.69524(14) 0.35381(6) 0.0204 1.0000 Uani . . . . . .
C9 C 0.65200(14) 0.63294(14) 0.33836(6) 0.0216 1.0000 Uani . . . . . .
C10 C 0.67405(15) 0.55974(15) 0.37176(6) 0.0250 1.0000 Uani . . . . . .
C11 C 0.59820(15) 0.57410(14) 0.40918(6) 0.0236 1.0000 Uani . . . . . .
O12 O 0.51982(10) 0.76676(10) 0.33449(4) 0.0253 1.0000 Uani . . . . . .
O13 O 0.59024(11) 0.52582(10) 0.44459(4) 0.0289 1.0000 Uani . . . . . .
C14 C 0.70797(15) 0.63807(14) 0.29797(6) 0.0235 1.0000 Uani . . . . . .
C15 C 0.78966(16) 0.56738(16) 0.29312(7) 0.0307 1.0000 Uani . . . . . .
C16 C 0.81141(17) 0.49541(17) 0.32723(8) 0.0369 1.0000 Uani . . . . . .
C17 C 0.75325(16) 0.48928(17) 0.36721(7) 0.0331 1.0000 Uani . . . . . .
N18 N 0.67843(12) 0.71109(12) 0.26532(5) 0.0244 1.0000 Uani . . . . . .
C19 C 0.71945(15) 0.72760(15) 0.22300(6) 0.0264 1.0000 Uani . . . . . .
C20 C 0.65841(17) 0.80243(17) 0.19426(7) 0.0342 1.0000 Uani . . . . . .
O21 O 0.79725(11) 0.68414(11) 0.20920(5) 0.0329 1.0000 Uani . . . . . .
C22 C 0.36090(14) 0.63116(14) 0.43198(6) 0.0226 1.0000 Uani . . . . . .
C23 C 0.34596(14) 0.57445(15) 0.47212(6) 0.0259 1.0000 Uani . . . . . .
C24 C 0.25982(15) 0.51068(15) 0.47698(7) 0.0295 1.0000 Uani . . . . . .
C25 C 0.18764(15) 0.50373(15) 0.44125(7) 0.0291 1.0000 Uani . . . . . .
C26 C 0.20275(15) 0.55945(15) 0.40171(7) 0.0274 1.0000 Uani . . . . . .
C27 C 0.28941(15) 0.62329(15) 0.39718(6) 0.0255 1.0000 Uani . . . . . .
O28 O 0.23942(11) 0.45088(13) 0.51442(5) 0.0420 1.0000 Uani . . . . . .
C29 C 0.31609(16) 0.45051(19) 0.55017(7) 0.0385 1.0000 Uani . . . . . .
C30 C 0.28629(19) 0.3685(2) 0.58428(10) 0.0579 1.0000 Uani . . . . . .
O31 O 0.10442(11) 0.43955(11) 0.44928(5) 0.0371 1.0000 Uani . . . . . .
C32 C 0.03223(16) 0.4294(2) 0.41256(8) 0.0408 1.0000 Uani . . . . . .
O33 O 0.6391(3) 0.2618(3) 0.26068(13) 0.0534 0.5000 Uani . . . . . .
O34 O 0.5646(3) 0.3009(3) 0.32644(13) 0.0576 0.5000 Uani . . . . . .
C35 C 0.5850(4) 0.3231(4) 0.28769(17) 0.0439 0.5000 Uani . . . . . .
C36 C 0.5500(2) 0.4212(2) 0.27206(13) 0.0672 1.0000 Uani . . . . . .
C37 C 0.4725(2) 0.4762(2) 0.29097(11) 0.0682 1.0000 Uani D . . . . .
O38 O 0.4409(3) 0.4530(3) 0.33436(11) 0.0619 0.5000 Uani D . . . . .
C39 C 0.4187(2) 0.5552(2) 0.27152(11) 0.0725 1.0000 Uani . . . . . .
H51 H 0.4428 0.7688 0.4898 0.0270 1.0000 Uiso R . . . . .
H52 H 0.5307 0.6809 0.4877 0.0269 1.0000 Uiso R . . . . .
H61 H 0.4307 0.7625 0.4079 0.0241 1.0000 Uiso R . . . . .
H151 H 0.8310 0.5701 0.2670 0.0357 1.0000 Uiso R . . . . .
H161 H 0.8693 0.4501 0.3226 0.0436 1.0000 Uiso R . . . . .
H171 H 0.7665 0.4390 0.3889 0.0403 1.0000 Uiso R . . . . .
H203 H 0.7001 0.8246 0.1691 0.0507 1.0000 Uiso R . . . . .
H201 H 0.6371 0.8623 0.2126 0.0508 1.0000 Uiso R . . . . .
H202 H 0.5966 0.7679 0.1826 0.0517 1.0000 Uiso R . . . . .
H231 H 0.3951 0.5809 0.4967 0.0306 1.0000 Uiso R . . . . .
H261 H 0.1566 0.5555 0.3778 0.0326 1.0000 Uiso R . . . . .
H271 H 0.2997 0.6620 0.3700 0.0300 1.0000 Uiso R . . . . .
H292 H 0.3205 0.5195 0.5652 0.0452 1.0000 Uiso R . . . . .
H291 H 0.3818 0.4335 0.5357 0.0450 1.0000 Uiso R . . . . .
H301 H 0.3412 0.3612 0.6067 0.0866 1.0000 Uiso R . . . . .
H302 H 0.2236 0.3880 0.6000 0.0867 1.0000 Uiso R . . . . .
H303 H 0.2782 0.3051 0.5680 0.0868 1.0000 Uiso R . . . . .
H322 H -0.0206 0.3802 0.4231 0.0598 1.0000 Uiso R . . . . .
H323 H 0.0008 0.4997 0.4052 0.0615 1.0000 Uiso R . . . . .
H321 H 0.0660 0.4003 0.3862 0.0605 1.0000 Uiso R . . . . .
H391 H 0.3632 0.5904 0.2873 0.0864 1.0000 Uiso R . . . . .
H181 H 0.6282 0.7494 0.2732 0.0286 1.0000 Uiso R . . . . .
H41 H 0.6464 0.8092 0.5382 0.0575 1.0000 Uiso R . . . . .
H43 H 0.6724 0.9227 0.5205 0.0574 1.0000 Uiso R . . . . .
H42 H 0.5588 0.8968 0.5348 0.0575 1.0000 Uiso R . . . . .
H331 H 0.6559 0.2021 0.2692 0.0803 0.5000 Uiso R . . . . .
H361 H 0.5734 0.3556 0.2825 0.0807 0.5000 Uiso R . . . . .
H371 H 0.4505 0.4601 0.3211 0.0835 0.5000 Uiso R . . . . .

loop_
_atom_site_aniso_label
_atom_site_aniso_U_11
_atom_site_aniso_U_22
_atom_site_aniso_U_33
_atom_site_aniso_U_23
_atom_site_aniso_U_13
_atom_site_aniso_U_12
S1 0.0265(2) 0.0249(2) 0.0213(2) -0.00325(18) 0.00231(18) -0.00683(18)
O2 0.0377(8) 0.0261(7) 0.0381(8) 0.0039(6) 0.0026(6) -0.0055(6)
O3 0.0260(7) 0.0381(8) 0.0290(7) -0.0031(6) 0.0059(6) -0.0046(6)
C4 0.0425(13) 0.0452(13) 0.0291(10) -0.0148(9) -0.0007(9) -0.0099(10)
C5 0.0242(9) 0.0241(9) 0.0189(8) -0.0012(7) 0.0022(7) -0.0059(7)
C6 0.0248(9) 0.0209(9) 0.0184(8) 0.0004(7) -0.0014(7) 0.0005(7)
N7 0.0252(8) 0.0203(7) 0.0166(7) 0.0016(6) -0.0026(6) -0.0008(6)
C8 0.0229(9) 0.0204(9) 0.0177(8) 0.0000(7) -0.0031(7) -0.0038(7)
C9 0.0222(9) 0.0198(9) 0.0227(8) 0.0002(7) -0.0039(7) -0.0019(7)
C10 0.0271(10) 0.0231(9) 0.0247(9) 0.0040(7) -0.0038(8) -0.0008(8)
C11 0.0279(9) 0.0211(9) 0.0219(9) 0.0015(7) -0.0060(8) -0.0010(8)
O12 0.0277(7) 0.0262(7) 0.0219(6) 0.0055(5) -0.0019(5) 0.0036(5)
O13 0.0371(8) 0.0264(7) 0.0232(7) 0.0065(6) -0.0035(6) 0.0003(6)
C14 0.0249(9) 0.0223(9) 0.0233(9) 0.0018(7) -0.0028(7) -0.0019(7)
C15 0.0292(10) 0.0304(11) 0.0326(10) 0.0062(8) 0.0050(8) 0.0041(8)
C16 0.0319(11) 0.0334(11) 0.0454(12) 0.0115(10) 0.0072(10) 0.0126(9)
C17 0.0331(11) 0.0297(11) 0.0365(11) 0.0115(9) -0.0014(9) 0.0077(9)
N18 0.0241(8) 0.0260(8) 0.0231(8) 0.0037(6) 0.0006(6) 0.0048(6)
C19 0.0288(10) 0.0271(10) 0.0232(9) -0.0003(8) -0.0013(8) -0.0027(8)
C20 0.0362(11) 0.0410(12) 0.0253(10) 0.0090(9) 0.0002(9) 0.0035(10)
O21 0.0333(8) 0.0391(8) 0.0263(7) 0.0012(6) 0.0059(6) 0.0075(6)
C22 0.0245(9) 0.0204(9) 0.0228(9) -0.0015(7) -0.0028(7) 0.0005(7)
C23 0.0240(9) 0.0262(10) 0.0276(9) 0.0047(8) -0.0099(8) -0.0031(8)
C24 0.0273(10) 0.0253(10) 0.0358(10) 0.0093(8) -0.0076(8) -0.0032(7)
C25 0.0222(10) 0.0217(9) 0.0433(11) -0.0006(8) -0.0074(9) -0.0028(8)
C26 0.0263(10) 0.0270(10) 0.0288(9) -0.0050(8) -0.0090(8) 0.0030(8)
C27 0.0266(10) 0.0263(10) 0.0236(9) -0.0009(7) -0.0041(8) 0.0034(7)
O28 0.0282(8) 0.0469(9) 0.0510(9) 0.0284(8) -0.0157(7) -0.0154(7)
C29 0.0228(10) 0.0530(13) 0.0398(11) 0.0245(11) -0.0079(9) -0.0066(9)
C30 0.0334(13) 0.077(2) 0.0636(16) 0.0453(15) -0.0120(12) -0.0135(12)
O31 0.0260(7) 0.0358(8) 0.0494(9) 0.0061(7) -0.0133(7) -0.0112(6)
C32 0.0229(10) 0.0621(16) 0.0376(12) -0.0190(11) 0.0008(9) -0.0114(10)
O33 0.051(2) 0.0397(19) 0.070(2) -0.0093(17) -0.0177(18) 0.0168(16)
O34 0.071(3) 0.046(2) 0.055(2) -0.0026(17) -0.013(2) -0.0022(19)
C35 0.043(3) 0.041(3) 0.048(3) -0.002(2) -0.013(2) 0.002(2)
C36 0.0390(14) 0.0343(14) 0.128(3) 0.0086(15) 0.0095(16) 0.0002(11)
C37 0.0383(14) 0.0467(16) 0.120(3) -0.0276(17) -0.0144(17) -0.0083(12)
O38 0.055(2) 0.057(2) 0.074(3) -0.015(2) 0.005(2) -0.0097(19)
C39 0.0490(16) 0.0611(18) 0.107(2) -0.0437(19) -0.0346(18) 0.0156(14)

loop_
_atom_type_symbol
_atom_type_scat_dispersion_real
_atom_type_scat_dispersion_imag
_atom_type_scat_Cromer_Mann_a1
_atom_type_scat_Cromer_Mann_b1
_atom_type_scat_Cromer_Mann_a2
_atom_type_scat_Cromer_Mann_b2
_atom_type_scat_Cromer_Mann_a3
_atom_type_scat_Cromer_Mann_b3
_atom_type_scat_Cromer_Mann_a4
_atom_type_scat_Cromer_Mann_b4
_atom_type_scat_Cromer_Mann_c
_atom_type_scat_source
C 0.0181 0.0091 2.3100 20.8439 1.0200 10.2075 1.5886 0.5687 0.8650 51.6512 0.2156 'International Tables Vol C 4.2.6.8 and 6.1.1.4'
H 0.0000 0.0000 0.4930 10.5109 0.3229 26.1257 0.1402 3.1424 0.0408 57.7998 0.0030 'International Tables Vol C 4.2.6.8 and 6.1.1.4'
N 0.0311 0.0180 12.2126 0.0057 3.1322 9.8933 2.0125 28.9975 1.1663 0.5826 -11.5290 'International Tables Vol C 4.2.6.8 and 6.1.1.4'
O 0.0492 0.0322 3.0485 13.2771 2.2868 5.7011 1.5463 0.3239 0.8670 32.9089 0.2508 'International Tables Vol C 4.2.6.8 and 6.1.1.4'
S 0.3331 0.5567 6.9053 1.4679 5.2034 22.2151 1.4379 0.2536 1.5863 56.1720 0.8669 'International Tables Vol C 4.2.6.8 and 6.1.1.4'

loop_
_geom_angle_atom_site_label_1
_geom_angle_site_symmetry_1
_geom_angle_atom_site_label_2
_geom_angle_site_symmetry_2
_geom_angle_atom_site_label_3
_geom_angle_site_symmetry_3
_geom_angle
_geom_angle_publ_flag
O2 . S1 . O3 . 117.63(8) yes
O2 . S1 . C4 . 109.18(11) yes
O3 . S1 . C4 . 108.17(10) yes
O2 . S1 . C5 . 109.15(9) yes
O3 . S1 . C5 . 109.01(9) yes
C4 . S1 . C5 . 102.66(9) yes
S1 . C4 . H41 . 108.7 no
S1 . C4 . H43 . 105.7 no
H41 . C4 . H43 . 110.2 no
S1 . C4 . H42 . 108.5 no
H41 . C4 . H42 . 112.9 no
H43 . C4 . H42 . 110.6 no
S1 . C5 . C6 . 113.25(12) yes
S1 . C5 . H51 . 106.8 no
C6 . C5 . H51 . 109.8 no
S1 . C5 . H52 . 106.1 no
C6 . C5 . H52 . 111.4 no
H51 . C5 . H52 . 109.3 no
C5 . C6 . N7 . 111.07(15) yes
C5 . C6 . C22 . 111.45(14) yes
N7 . C6 . C22 . 112.31(14) yes
C5 . C6 . H61 . 109.3 no
N7 . C6 . H61 . 103.7 no
C22 . C6 . H61 . 108.7 no
C6 . N7 . C8 . 123.42(15) yes
C6 . N7 . C11 . 125.29(14) yes
C8 . N7 . C11 . 111.03(15) yes
N7 . C8 . C9 . 106.43(15) yes
N7 . C8 . O12 . 124.88(17) yes
C9 . C8 . O12 . 128.70(16) yes
C8 . C9 . C10 . 108.27(16) yes
C8 . C9 . C14 . 129.92(16) yes
C10 . C9 . C14 . 121.79(17) yes
C9 . C10 . C11 . 107.54(16) yes
C9 . C10 . C17 . 122.23(18) yes
C11 . C10 . C17 . 130.22(17) yes
C10 . C11 . N7 . 106.73(14) yes
C10 . C11 . O13 . 128.63(17) yes
N7 . C11 . O13 . 124.64(18) yes
C9 . C14 . C15 . 116.54(17) yes
C9 . C14 . N18 . 118.35(16) yes
C15 . C14 . N18 . 125.11(17) yes
C14 . C15 . C16 . 120.83(19) yes
C14 . C15 . H151 . 119.3 no
C16 . C15 . H151 . 119.9 no
C15 . C16 . C17 . 122.20(19) yes
C15 . C16 . H161 . 117.6 no
C17 . C16 . H161 . 120.2 no
C16 . C17 . C10 . 116.38(18) yes
C16 . C17 . H171 . 121.3 no
C10 . C17 . H171 . 122.3 no
C14 . N18 . C19 . 128.49(17) yes
C14 . N18 . H181 . 114.5 no
C19 . N18 . H181 . 117.0 no
N18 . C19 . C20 . 113.96(17) yes
N18 . C19 . O21 . 123.29(18) yes
C20 . C19 . O21 . 122.73(17) yes
C19 . C20 . H203 . 109.2 no
C19 . C20 . H201 . 110.2 no
H203 . C20 . H201 . 110.1 no
C19 . C20 . H202 . 109.3 no
H203 . C20 . H202 . 109.1 no
H201 . C20 . H202 . 108.8 no
C6 . C22 . C23 . 122.41(16) yes
C6 . C22 . C27 . 118.14(16) yes
C23 . C22 . C27 . 119.45(17) yes
C22 . C23 . C24 . 120.39(17) yes
C22 . C23 . H231 . 119.6 no
C24 . C23 . H231 . 120.0 no
C23 . C24 . C25 . 119.44(18) yes
C23 . C24 . O28 . 124.76(17) yes
C25 . C24 . O28 . 115.79(17) yes
C24 . C25 . C26 . 120.02(18) yes
C24 . C25 . O31 . 115.36(18) yes
C26 . C25 . O31 . 124.62(18) yes
C25 . C26 . C27 . 120.10(17) yes
C25 . C26 . H261 . 121.4 no
C27 . C26 . H261 . 118.5 no
C26 . C27 . C22 . 120.60(18) yes
C26 . C27 . H271 . 120.2 no
C22 . C27 . H271 . 119.2 no
C24 . O28 . C29 . 116.97(15) yes
O28 . C29 . C30 . 108.05(18) yes
O28 . C29 . H292 . 111.0 no
C30 . C29 . H292 . 110.4 no
O28 . C29 . H291 . 106.4 no
C30 . C29 . H291 . 110.7 no
H292 . C29 . H291 . 110.2 no
C29 . C30 . H301 . 109.3 no
C29 . C30 . H302 . 110.3 no
H301 . C30 . H302 . 108.4 no
C29 . C30 . H303 . 107.4 no
H301 . C30 . H303 . 109.6 no
H302 . C30 . H303 . 111.8 no
C25 . O31 . C32 . 115.78(17) yes
O31 . C32 . H322 . 105.9 no
O31 . C32 . H323 . 109.7 no
H322 . C32 . H323 . 111.5 no
O31 . C32 . H321 . 110.2 no
H322 . C32 . H321 . 108.4 no
H323 . C32 . H321 . 111.0 no
C35 . O33 . H331 . 120.5 no
O33 . C35 . O34 . 122.8(5) yes
O33 . C35 . C36 . 120.6(4) yes
O34 . C35 . C36 . 116.6(5) yes
C35 . C36 . C36 8_665 116.8(3) yes
C35 . C36 . C37 . 125.0(4) yes
C36 8_665 C36 . C37 . 116.1(2) yes
C35 . C36 . H361 . 0.1 no
C36 8_665 C36 . H361 . 116.7 no
C37 . C36 . H361 . 125.1 no
C36 . C37 . O38 . 119.3(3) yes
C36 . C37 . C39 . 127.0(3) yes
O38 . C37 . C39 . 113.7(3) yes
C36 . C37 . H371 . 119.3 no
O38 . C37 . H371 . 0.0 no
C39 . C37 . H371 . 113.7 no
C37 . C39 . C39 8_665 116.9(2) yes
C37 . C39 . H391 . 122.1 no
C39 8_665 C39 . H391 . 121.0 no

loop_
_geom_bond_atom_site_label_1
_geom_bond_site_symmetry_1
_geom_bond_atom_site_label_2
_geom_bond_site_symmetry_2
_geom_bond_distance
_geom_bond_publ_flag
S1 . O2 . 1.4406(15) yes
S1 . O3 . 1.4466(15) yes
S1 . C4 . 1.756(2) yes
S1 . C5 . 1.7743(18) yes
C4 . H41 . 0.982 no
C4 . H43 . 0.957 no
C4 . H42 . 0.942 no
C5 . C6 . 1.535(2) yes
C5 . H51 . 0.980 no
C5 . H52 . 0.990 no
C6 . N7 . 1.475(2) yes
C6 . C22 . 1.520(3) yes
C6 . H61 . 0.966 no
N7 . C8 . 1.398(2) yes
N7 . C11 . 1.394(2) yes
C8 . C9 . 1.478(3) yes
C8 . O12 . 1.217(2) yes
C9 . C10 . 1.391(3) yes
C9 . C14 . 1.390(3) yes
C10 . C11 . 1.483(3) yes
C10 . C17 . 1.375(3) yes
C11 . O13 . 1.216(2) yes
C14 . C15 . 1.402(3) yes
C14 . N18 . 1.397(2) yes
C15 . C16 . 1.394(3) yes
C15 . H151 . 0.934 no
C16 . C17 . 1.395(3) yes
C16 . H161 . 0.958 no
C17 . H171 . 0.925 no
N18 . C19 . 1.367(2) yes
N18 . H181 . 0.848 no
C19 . C20 . 1.505(3) yes
C19 . O21 . 1.220(2) yes
C20 . H203 . 0.957 no
C20 . H201 . 0.981 no
C20 . H202 . 0.975 no
C22 . C23 . 1.400(3) yes
C22 . C27 . 1.380(3) yes
C23 . C24 . 1.391(3) yes
C23 . H231 . 0.964 no
C24 . C25 . 1.406(3) yes
C24 . O28 . 1.368(2) yes
C25 . C26 . 1.379(3) yes
C25 . O31 . 1.377(2) yes
C26 . C27 . 1.396(3) yes
C26 . H261 . 0.922 no
C27 . H271 . 0.951 no
O28 . C29 . 1.442(2) yes
C29 . C30 . 1.508(3) yes
C29 . H292 . 0.997 no
C29 . H291 . 0.973 no
C30 . H301 . 0.971 no
C30 . H302 . 0.965 no
C30 . H303 . 0.952 no
O31 . C32 . 1.431(2) yes
C32 . H322 . 0.982 no
C32 . H323 . 1.018 no
C32 . H321 . 0.964 no
O33 . C35 . 1.320(6) yes
O33 . H331 . 0.839 no
O34 . C35 . 1.202(6) yes
C35 . C36 . 1.421(5) yes
C36 . C36 8_665 1.398(7) yes
C36 . C37 . 1.347(4) yes
C36 . H361 . 0.950 no
C37 . O38 . 1.36995(10) yes
C37 . C39 . 1.359(4) yes
C37 . H371 . 0.950 no
C39 . C39 8_665 1.350(7) yes
C39 . H391 . 0.967 no

loop_
_geom_hbond_atom_site_label_D
_geom_hbond_site_symmetry_D
_geom_hbond_atom_site_label_H
_geom_hbond_site_symmetry_H
_geom_hbond_atom_site_label_A
_geom_hbond_site_symmetry_A
_geom_hbond_angle_DHA
_geom_hbond_distance_DH
_geom_hbond_distance_HA
_geom_hbond_distance_DA
_geom_hbond_publ_flag
C5 . H51 . O21 7_465 171 0.98 2.48 3.449(3) yes
C5 . H52 . O13 6_556 143 0.99 2.31 3.155(3) yes
C15 . H151 . O21 . 122 0.93 2.29 2.889(3) yes
C23 . H231 . O13 6_556 176 0.96 2.42 3.378(3) yes
C26 . H261 . O2 7_465 168 0.92 2.46 3.366(3) yes
C27 . H271 . O3 7_465 135 0.95 2.51 3.252(3) yes
C30 . H301 . O38 6_556 149 0.97 2.48 3.348(3) yes
C32 . H322 . O21 2_545 164 0.98 2.59 3.548(3) yes
N18 . H181 . O12 . 138 0.85 2.29 2.972(3) yes
C4 . H41 . O3 6_556 149 0.98 2.46 3.345(3) yes
C4 . H43 . O12 2_655 125 0.96 2.39 3.040(3) yes
O33 . H331 . O28 7_555 137 0.84 2.46 3.125(3) yes
O33 . H331 . O31 7_555 146 0.84 2.15 2.888(3) yes
C36 . H361 . O33 . 135 0.95 1.61 2.381(3) yes
C36 . H361 . O34 . 133 0.95 1.48 2.234(3) yes
